data_4089705
loop_
_publ_author_name
'Romain, Charles'
'Specklin, David'
'Miqueu, Karinne'
'Sotiropoulos, Jean-Marc'
'Fliedel, Christophe'
'Bellemin-Laponnaz, St\'ephane'
'Dagorne, Samuel'

_publ_section_title
;
 Unusual Benzyl Migration Reactivity in NHC-Bearing Group 4 Metal
 Chelates: Synthesis, Characterization, and Mechanistic Investigations
;
_journal_issue 20
_journal_name_full Organometallics
_journal_page_first 4854
_journal_paper_doi 10.1021/om501143t
_journal_volume 34
_journal_year 2015
_chemical_formula_moiety 'C42 H59 Cl N2 O3 Ti'
_chemical_formula_sum 'C42 H59 Cl N2 O3 Ti'
_chemical_formula_weight 723.26
_space_group_IT_number 14
_space_group_name_Hall '-P 2ybc'
_space_group_name_H-M_alt 'P 1 21/c 1'
_symmetry_cell_setting monoclinic
_symmetry_space_group_name_Hall '-P 2ybc'
_symmetry_space_group_name_H-M 'P 1 21/c 1'
_atom_sites_solution_hydrogens geom
_atom_sites_solution_primary direct
_atom_sites_solution_secondary difmap
_audit_creation_method SHELXL-97
_cell_angle_alpha 90.00
_cell_angle_beta 119.1890(10)
_cell_angle_gamma 90.00
_cell_formula_units_Z 4
_cell_length_a 16.1136(4)
_cell_length_b 10.8736(2)
_cell_length_c 26.8397(6)
_cell_measurement_reflns_used 25067
_cell_measurement_temperature 173(2)
_cell_measurement_theta_max 27.485
_cell_measurement_theta_min 0.998
_cell_volume 4105.50(16)
_computing_cell_refinement 'Denzo (Nonius B.V., 1998)'
_computing_data_collection 'Collect (Nonius B.V., 1998)'
_computing_data_reduction 'Denzo (Nonius B.V., 1998)'
_computing_molecular_graphics 'PLATON 98 (Spek, 1998)'
_computing_publication_material 'SHELXL-97 (Sheldrick, 1997)'
_computing_structure_refinement 'SHELXL-97 (Sheldrick, 1997)'
_computing_structure_solution 'SHELXS-97 (Sheldrick, 1997)'
_diffrn_ambient_temperature 173(2)
_diffrn_measured_fraction_theta_full 0.994
_diffrn_measured_fraction_theta_max 0.994
_diffrn_measurement_device_type KappaCCD
_diffrn_measurement_method 'phi and omega scans'
_diffrn_radiation_monochromator graphite
_diffrn_radiation_source 'sealed tube'
_diffrn_radiation_type MoK\a
_diffrn_radiation_wavelength 0.71073
_diffrn_reflns_av_R_equivalents 0.0491
_diffrn_reflns_av_sigmaI/netI 0.0458
_diffrn_reflns_limit_h_max 20
_diffrn_reflns_limit_h_min -14
_diffrn_reflns_limit_k_max 14
_diffrn_reflns_limit_k_min -13
_diffrn_reflns_limit_l_max 33
_diffrn_reflns_limit_l_min -34
_diffrn_reflns_number 29338
_diffrn_reflns_theta_full 27.48
_diffrn_reflns_theta_max 27.48
_diffrn_reflns_theta_min 1.45
_exptl_absorpt_coefficient_mu 0.311
_exptl_absorpt_correction_type none
_exptl_crystal_colour red
_exptl_crystal_density_diffrn 1.170
_exptl_crystal_density_method 'not measured'
_exptl_crystal_description prism
_exptl_crystal_F_000 1552
_exptl_crystal_size_max 0.50
_exptl_crystal_size_mid 0.40
_exptl_crystal_size_min 0.30
_refine_diff_density_max 1.322
_refine_diff_density_min -0.554
_refine_diff_density_rms 0.144
_refine_ls_extinction_coef 0.0186(15)
_refine_ls_extinction_expression Fc^*^=kFc[1+0.001xFc^2^\l^3^/sin(2\q)]^-1/4^
_refine_ls_extinction_method SHELXL
_refine_ls_goodness_of_fit_ref 1.061
_refine_ls_hydrogen_treatment constr
_refine_ls_matrix_type full
_refine_ls_number_parameters 443
_refine_ls_number_reflns 9345
_refine_ls_number_restraints 0
_refine_ls_restrained_S_all 1.061
_refine_ls_R_factor_all 0.0857
_refine_ls_R_factor_gt 0.0645
_refine_ls_shift/su_max 0.001
_refine_ls_shift/su_mean 0.000
_refine_ls_structure_factor_coef Fsqd
_refine_ls_weighting_details 'calc w=1/[\s^2^(Fo^2^)+(0.1167P)^2^+2.5431P] where P=(Fo^2^+2Fc^2^)/3'
_refine_ls_weighting_scheme calc
_refine_ls_wR_factor_gt 0.1785
_refine_ls_wR_factor_ref 0.1973
_reflns_number_gt 7194
_reflns_number_total 9345
_reflns_threshold_expression I>2sigma(I)
_cod_data_source_file om501143t_si_003.cif
_cod_data_source_block charles10
_cod_depositor_comments
;
The following automatic conversions were performed:

data item '_symmetry_cell_setting' value 'Monoclinic' was changed to
'monoclinic' in accordance with the
/home/saulius/struct/COD-crude-data/automatic-downloads/DataCite-retrospective/ACS/depositions/lib/dictionaries/cif_core.dic
dictionary named 'cif_core.dic' version 2.4.2 last updated on
2011-04-26.

Automatic conversion script
Id: cif_fix_values 6909 2019-04-08 15:41:33Z antanas 
;
_cod_original_cell_volume 4105.49(16)
_cod_original_sg_symbol_Hall '-P 2ybc '
_cod_original_sg_symbol_H-M ' P 21/c '
_cod_database_code 4089705

loop_
_symmetry_equiv_pos_as_xyz
'x, y, z'
'-x, y+1/2, -z+1/2'
'-x, -y, -z'
'x, -y-1/2, z-1/2'

loop_
_atom_site_label
_atom_site_type_symbol
_atom_site_fract_x
_atom_site_fract_y
_atom_site_fract_z
_atom_site_U_iso_or_equiv
_atom_site_adp_type
_atom_site_occupancy
_atom_site_symmetry_multiplicity
_atom_site_calc_flag
_atom_site_refinement_flags
_atom_site_disorder_assembly
_atom_site_disorder_group
C1 C 0.74005(17) 0.7964(2) 0.53339(10) 0.0269(5) Uani 1 1 d . . .
C2 C 0.66300(19) 0.7655(2) 0.47991(11) 0.0332(6) Uani 1 1 d . . .
C3 C 0.60236(19) 0.8609(3) 0.44771(11) 0.0370(6) Uani 1 1 d . . .
H3 H 0.5500 0.8406 0.4116 0.044 Uiso 1 1 calc R . .
C4 C 0.61314(18) 0.9831(2) 0.46473(11) 0.0328(5) Uani 1 1 d . . .
C5 C 0.69177(18) 1.0125(2) 0.51718(11) 0.0301(5) Uani 1 1 d . . .
H5 H 0.7026 1.0950 0.5304 0.036 Uiso 1 1 calc R . .
C6 C 0.75381(16) 0.9200(2) 0.54972(10) 0.0254(5) Uani 1 1 d . . .
C7 C 0.6458(2) 0.6318(3) 0.45910(13) 0.0473(7) Uani 1 1 d . . .
C8 C 0.7339(3) 0.5815(3) 0.45780(17) 0.0618(10) Uani 1 1 d . . .
H8A H 0.7476 0.6328 0.4327 0.093 Uiso 1 1 calc R . .
H8B H 0.7217 0.4968 0.4434 0.093 Uiso 1 1 calc R . .
H8C H 0.7885 0.5826 0.4965 0.093 Uiso 1 1 calc R . .
C9 C 0.6246(3) 0.5532(3) 0.49897(17) 0.0604(9) Uani 1 1 d . . .
H9A H 0.6780 0.5586 0.5380 0.091 Uiso 1 1 calc R . .
H9B H 0.6156 0.4674 0.4862 0.091 Uiso 1 1 calc R . .
H9C H 0.5667 0.5833 0.4982 0.091 Uiso 1 1 calc R . .
C10 C 0.5610(3) 0.6192(4) 0.39838(18) 0.0808(14) Uani 1 1 d . . .
H10A H 0.5023 0.6423 0.3985 0.121 Uiso 1 1 calc R . .
H10B H 0.5562 0.5338 0.3855 0.121 Uiso 1 1 calc R . .
H10C H 0.5705 0.6735 0.3724 0.121 Uiso 1 1 calc R . .
C11 C 0.5447(2) 1.0854(3) 0.42748(12) 0.0413(6) Uani 1 1 d . . .
C12 C 0.4567(3) 1.0361(4) 0.3779(2) 0.0855(8) Uani 1 1 d . . .
H12A H 0.4203 0.9890 0.3918 0.128 Uiso 1 1 calc R . .
H12B H 0.4740 0.9826 0.3551 0.128 Uiso 1 1 calc R . .
H12C H 0.4179 1.1046 0.3543 0.128 Uiso 1 1 calc R . .
C13 C 0.5157(3) 1.1659(4) 0.4624(2) 0.0855(8) Uani 1 1 d . . .
H13A H 0.4711 1.2289 0.4378 0.128 Uiso 1 1 calc R . .
H13B H 0.5722 1.2057 0.4930 0.128 Uiso 1 1 calc R . .
H13C H 0.4852 1.1153 0.4791 0.128 Uiso 1 1 calc R . .
C14 C 0.5974(3) 1.1704(4) 0.4065(2) 0.0855(8) Uani 1 1 d . . .
H14A H 0.6170 1.1233 0.3829 0.128 Uiso 1 1 calc R . .
H14B H 0.6536 1.2048 0.4394 0.128 Uiso 1 1 calc R . .
H14C H 0.5550 1.2374 0.3839 0.128 Uiso 1 1 calc R . .
C15 C 0.92755(16) 0.9129(2) 0.60239(10) 0.0241(5) Uani 1 1 d . . .
C16 C 0.85073(17) 1.0484(2) 0.63865(11) 0.0281(5) Uani 1 1 d . . .
H16A H 0.8147 1.0374 0.6595 0.034 Uiso 1 1 calc R . .
H16B H 0.8292 1.1247 0.6157 0.034 Uiso 1 1 calc R . .
C17 C 0.95758(18) 1.0514(2) 0.67971(11) 0.0296(5) Uani 1 1 d . . .
H17A H 0.9864 1.1285 0.6756 0.036 Uiso 1 1 calc R . .
H17B H 0.9717 1.0427 0.7198 0.036 Uiso 1 1 calc R . .
C18 C 1.11253(17) 0.7987(2) 0.68059(10) 0.0286(5) Uani 1 1 d . . .
C19 C 1.20711(18) 0.7657(2) 0.69763(11) 0.0320(5) Uani 1 1 d . . .
C20 C 1.27297(19) 0.8626(3) 0.71297(12) 0.0370(6) Uani 1 1 d . . .
H20 H 1.3368 0.8422 0.7236 0.044 Uiso 1 1 calc R . .
C21 C 1.25106(19) 0.9863(3) 0.71369(12) 0.0366(6) Uani 1 1 d . A .
C22 C 1.15755(18) 1.0155(2) 0.69794(11) 0.0315(5) Uani 1 1 d . . .
H22 H 1.1399 1.0985 0.6989 0.038 Uiso 1 1 calc R . .
C23 C 1.09017(17) 0.9228(2) 0.68080(10) 0.0280(5) Uani 1 1 d . . .
C24 C 1.2375(2) 0.6306(3) 0.70370(13) 0.0378(6) Uani 1 1 d . . .
C25 C 1.3435(2) 0.6161(3) 0.72191(18) 0.0576(9) Uani 1 1 d . . .
H25A H 1.3558 0.6516 0.6926 0.086 Uiso 1 1 calc R . .
H25B H 1.3601 0.5286 0.7265 0.086 Uiso 1 1 calc R . .
H25C H 1.3819 0.6588 0.7582 0.086 Uiso 1 1 calc R . .
C26 C 1.2217(2) 0.5726(3) 0.75037(14) 0.0475(7) Uani 1 1 d . . .
H26A H 1.2586 0.6177 0.7862 0.071 Uiso 1 1 calc R . .
H26B H 1.2423 0.4866 0.7557 0.071 Uiso 1 1 calc R . .
H26C H 1.1540 0.5765 0.7391 0.071 Uiso 1 1 calc R . .
C27 C 1.1806(2) 0.5598(3) 0.64768(14) 0.0484(7) Uani 1 1 d . . .
H27A H 1.1125 0.5740 0.6329 0.073 Uiso 1 1 calc R . .
H27B H 1.1942 0.4717 0.6546 0.073 Uiso 1 1 calc R . .
H27C H 1.1988 0.5884 0.6197 0.073 Uiso 1 1 calc R . .
C28 C 1.3267(2) 1.0874(3) 0.73151(16) 0.0506(8) Uani 1 1 d . . .
C29 C 1.2862(6) 1.2108(8) 0.7049(5) 0.0918(15) Uani 0.60 1 d P A 1
H29A H 1.3356 1.2740 0.7224 0.138 Uiso 0.60 1 calc PR A 1
H29B H 1.2328 1.2314 0.7112 0.138 Uiso 0.60 1 calc PR A 1
H29C H 1.2640 1.2072 0.6638 0.138 Uiso 0.60 1 calc PR A 1
C30 C 1.3519(6) 1.1180(8) 0.7962(5) 0.0918(15) Uani 0.60 1 d P A 1
H30A H 1.3775 1.0442 0.8198 0.138 Uiso 0.60 1 calc PR A 1
H30B H 1.2942 1.1444 0.7967 0.138 Uiso 0.60 1 calc PR A 1
H30C H 1.3994 1.1839 0.8113 0.138 Uiso 0.60 1 calc PR A 1
C31 C 1.4175(8) 1.0517(10) 0.7380(6) 0.0918(15) Uani 0.60 1 d P A 1
H31A H 1.4125 1.0433 0.7003 0.138 Uiso 0.60 1 calc PR A 1
H31B H 1.4369 0.9729 0.7582 0.138 Uiso 0.60 1 calc PR A 1
H31C H 1.4650 1.1146 0.7599 0.138 Uiso 0.60 1 calc PR A 1
C29B C 1.3013(9) 1.1651(12) 0.6799(7) 0.0918(15) Uani 0.40 1 d P A 2
H29D H 1.3411 1.2390 0.6912 0.138 Uiso 0.40 1 calc PR A 2
H29E H 1.2342 1.1889 0.6624 0.138 Uiso 0.40 1 calc PR A 2
H29F H 1.3120 1.1180 0.6524 0.138 Uiso 0.40 1 calc PR A 2
C30B C 1.3325(9) 1.1656(12) 0.7791(8) 0.0918(15) Uani 0.40 1 d P A 2
H30D H 1.3318 1.1128 0.8085 0.138 Uiso 0.40 1 calc PR A 2
H30E H 1.2781 1.2217 0.7642 0.138 Uiso 0.40 1 calc PR A 2
H30F H 1.3916 1.2134 0.7958 0.138 Uiso 0.40 1 calc PR A 2
C31B C 1.4275(12) 1.0194(15) 0.7530(10) 0.0918(15) Uani 0.40 1 d P A 2
H31D H 1.4265 0.9740 0.7212 0.138 Uiso 0.40 1 calc PR A 2
H31E H 1.4388 0.9621 0.7839 0.138 Uiso 0.40 1 calc PR A 2
H31F H 1.4784 1.0809 0.7671 0.138 Uiso 0.40 1 calc PR A 2
C32 C 0.94568(18) 0.9365(2) 0.55337(10) 0.0287(5) Uani 1 1 d . . .
H32A H 0.8971 0.8915 0.5196 0.034 Uiso 1 1 calc R . .
H32B H 1.0084 0.9011 0.5631 0.034 Uiso 1 1 calc R . .
C33 C 0.9447(2) 1.0699(2) 0.53661(11) 0.0334(6) Uani 1 1 d . . .
C34 C 1.0237(2) 1.1445(3) 0.56466(12) 0.0426(7) Uani 1 1 d . . .
H34 H 1.0803 1.1124 0.5955 0.051 Uiso 1 1 calc R . .
C35 C 1.0208(3) 1.2672(3) 0.54790(16) 0.0574(9) Uani 1 1 d . . .
H35 H 1.0753 1.3179 0.5678 0.069 Uiso 1 1 calc R . .
C36 C 0.9413(3) 1.3140(3) 0.50358(19) 0.0653(11) Uani 1 1 d . . .
H36 H 0.9397 1.3975 0.4926 0.078 Uiso 1 1 calc R . .
C37 C 0.8621(3) 1.2397(4) 0.4742(2) 0.0715(12) Uani 1 1 d . . .
H37 H 0.8066 1.2716 0.4425 0.086 Uiso 1 1 calc R . .
C38 C 0.8640(2) 1.1195(3) 0.49098(15) 0.0519(8) Uani 1 1 d . . .
H38 H 0.8091 1.0696 0.4709 0.062 Uiso 1 1 calc R . .
C39 C 0.8317(2) 0.5138(3) 0.66469(13) 0.0381(6) Uani 1 1 d . . .
H39A H 0.7693 0.5474 0.6362 0.046 Uiso 1 1 calc R . .
H39B H 0.8413 0.5303 0.7034 0.046 Uiso 1 1 calc R . .
C40 C 0.8372(3) 0.3774(3) 0.65568(17) 0.0568(9) Uani 1 1 d . . .
H40A H 0.7746 0.3373 0.6416 0.068 Uiso 1 1 calc R . .
H40B H 0.8843 0.3364 0.6913 0.068 Uiso 1 1 calc R . .
C41 C 0.8687(3) 0.3757(3) 0.61074(17) 0.0569(9) Uani 1 1 d . . .
H41A H 0.8992 0.2966 0.6110 0.068 Uiso 1 1 calc R . .
H41B H 0.8144 0.3902 0.5721 0.068 Uiso 1 1 calc R . .
C42 C 0.9388(2) 0.4800(3) 0.62903(15) 0.0437(7) Uani 1 1 d . . .
H42A H 1.0038 0.4503 0.6555 0.052 Uiso 1 1 calc R . .
H42B H 0.9386 0.5184 0.5955 0.052 Uiso 1 1 calc R . .
N1 N 0.83953(14) 0.94023(17) 0.60214(8) 0.0243(4) Uani 1 1 d . . .
N2 N 0.99156(14) 0.94314(18) 0.66106(8) 0.0257(4) Uani 1 1 d . . .
O1 O 0.80272(12) 0.71553(15) 0.57126(7) 0.0285(4) Uani 1 1 d . . .
O2 O 1.04114(12) 0.71737(15) 0.66564(8) 0.0291(4) Uani 1 1 d . . .
O3 O 0.90746(13) 0.56791(16) 0.65763(8) 0.0324(4) Uani 1 1 d . . .
Cl1 Cl 0.88686(5) 0.79853(6) 0.72101(3) 0.03761(19) Uani 1 1 d . . .
Ti1 Ti 0.91210(3) 0.76462(4) 0.642874(18) 0.02404(15) Uani 1 1 d . . .

loop_
_atom_site_aniso_label
_atom_site_aniso_U_11
_atom_site_aniso_U_22
_atom_site_aniso_U_33
_atom_site_aniso_U_23
_atom_site_aniso_U_13
_atom_site_aniso_U_12
C1 0.0245(12) 0.0272(12) 0.0278(12) 0.0004(9) 0.0119(10) -0.0006(9)
C2 0.0288(13) 0.0345(14) 0.0300(13) -0.0034(10) 0.0094(11) -0.0028(10)
C3 0.0291(13) 0.0424(15) 0.0289(13) -0.0031(11) 0.0058(11) -0.0023(11)
C4 0.0258(12) 0.0380(14) 0.0302(13) 0.0033(10) 0.0102(11) 0.0032(10)
C5 0.0281(12) 0.0281(12) 0.0324(13) 0.0000(10) 0.0134(11) 0.0010(10)
C6 0.0208(11) 0.0288(12) 0.0251(11) 0.0005(9) 0.0100(9) 0.0000(9)
C7 0.0467(17) 0.0372(16) 0.0401(16) -0.0103(12) 0.0072(14) -0.0045(13)
C8 0.072(2) 0.049(2) 0.061(2) -0.0190(17) 0.0295(19) 0.0053(17)
C9 0.061(2) 0.0380(17) 0.074(2) -0.0067(16) 0.0258(19) -0.0154(15)
C10 0.076(3) 0.052(2) 0.061(2) -0.0215(18) -0.008(2) -0.0078(19)
C11 0.0313(14) 0.0449(16) 0.0380(15) 0.0085(12) 0.0094(12) 0.0056(12)
C12 0.0690(16) 0.0747(17) 0.0850(18) 0.0240(14) 0.0159(14) 0.0235(13)
C13 0.0690(16) 0.0747(17) 0.0850(18) 0.0240(14) 0.0159(14) 0.0235(13)
C14 0.0690(16) 0.0747(17) 0.0850(18) 0.0240(14) 0.0159(14) 0.0235(13)
C15 0.0215(11) 0.0238(11) 0.0261(11) -0.0011(9) 0.0108(9) -0.0006(9)
C16 0.0246(12) 0.0236(11) 0.0328(13) -0.0065(9) 0.0114(10) -0.0004(9)
C17 0.0286(12) 0.0249(12) 0.0322(13) -0.0058(9) 0.0123(11) -0.0012(9)
C18 0.0241(12) 0.0352(13) 0.0271(12) 0.0034(10) 0.0131(10) 0.0004(10)
C19 0.0262(12) 0.0401(14) 0.0329(13) 0.0077(11) 0.0169(11) 0.0042(10)
C20 0.0240(13) 0.0496(17) 0.0387(14) 0.0071(12) 0.0164(12) 0.0044(11)
C21 0.0259(13) 0.0457(16) 0.0366(14) -0.0019(12) 0.0140(11) -0.0061(11)
C22 0.0263(12) 0.0338(13) 0.0318(13) -0.0021(10) 0.0122(11) -0.0025(10)
C23 0.0208(11) 0.0368(13) 0.0249(11) 0.0006(10) 0.0101(10) 0.0006(10)
C24 0.0323(14) 0.0409(15) 0.0458(16) 0.0152(12) 0.0235(13) 0.0108(11)
C25 0.0409(17) 0.0520(19) 0.088(3) 0.0228(18) 0.0377(19) 0.0163(14)
C26 0.0432(17) 0.0508(18) 0.0489(18) 0.0210(14) 0.0229(15) 0.0099(14)
C27 0.0551(19) 0.0426(17) 0.0565(19) 0.0055(14) 0.0342(16) 0.0121(14)
C28 0.0263(14) 0.0508(18) 0.068(2) -0.0092(16) 0.0175(14) -0.0119(13)
C29 0.057(2) 0.063(4) 0.142(5) 0.007(2) 0.038(3) -0.025(2)
C30 0.057(2) 0.063(4) 0.142(5) 0.007(2) 0.038(3) -0.025(2)
C31 0.057(2) 0.063(4) 0.142(5) 0.007(2) 0.038(3) -0.025(2)
C29B 0.057(2) 0.063(4) 0.142(5) 0.007(2) 0.038(3) -0.025(2)
C30B 0.057(2) 0.063(4) 0.142(5) 0.007(2) 0.038(3) -0.025(2)
C31B 0.057(2) 0.063(4) 0.142(5) 0.007(2) 0.038(3) -0.025(2)
C32 0.0314(13) 0.0305(13) 0.0280(12) -0.0005(9) 0.0173(11) 0.0012(10)
C33 0.0403(14) 0.0345(14) 0.0333(13) 0.0025(10) 0.0242(12) 0.0028(11)
C34 0.0546(18) 0.0389(15) 0.0348(14) -0.0019(12) 0.0221(14) -0.0093(13)
C35 0.083(3) 0.0435(18) 0.060(2) -0.0095(15) 0.046(2) -0.0201(17)
C36 0.090(3) 0.0386(18) 0.088(3) 0.0236(18) 0.060(3) 0.0117(18)
C37 0.059(2) 0.063(2) 0.099(3) 0.045(2) 0.043(2) 0.0184(19)
C38 0.0404(17) 0.0547(19) 0.063(2) 0.0236(16) 0.0266(16) 0.0041(14)
C39 0.0431(16) 0.0350(14) 0.0422(15) 0.0010(11) 0.0254(13) -0.0076(12)
C40 0.073(2) 0.0327(16) 0.081(2) 0.0014(15) 0.050(2) -0.0090(15)
C41 0.077(2) 0.0295(15) 0.082(3) -0.0082(15) 0.052(2) -0.0070(15)
C42 0.0532(18) 0.0284(14) 0.0616(19) 0.0014(13) 0.0374(16) 0.0034(12)
N1 0.0224(9) 0.0235(10) 0.0264(10) -0.0027(7) 0.0115(8) 0.0002(7)
N2 0.0213(10) 0.0283(10) 0.0260(10) -0.0021(8) 0.0105(8) -0.0001(8)
O1 0.0266(9) 0.0251(8) 0.0307(9) -0.0002(7) 0.0117(7) -0.0003(7)
O2 0.0241(8) 0.0270(9) 0.0365(10) 0.0024(7) 0.0149(8) 0.0011(7)
O3 0.0365(10) 0.0247(9) 0.0395(10) 0.0032(7) 0.0212(9) 0.0003(7)
Cl1 0.0503(4) 0.0349(4) 0.0373(4) 0.0008(3) 0.0290(3) 0.0013(3)
Ti1 0.0228(2) 0.0230(2) 0.0263(2) 0.00079(16) 0.01197(18) 0.00085(15)

loop_
_atom_type_symbol
_atom_type_description
_atom_type_scat_dispersion_real
_atom_type_scat_dispersion_imag
_atom_type_scat_source
C C 0.0033 0.0016 'International Tables Vol C Tables 4.2.6.8 and 6.1.1.4'
H H 0.0000 0.0000 'International Tables Vol C Tables 4.2.6.8 and 6.1.1.4'
N N 0.0061 0.0033 'International Tables Vol C Tables 4.2.6.8 and 6.1.1.4'
O O 0.0106 0.0060 'International Tables Vol C Tables 4.2.6.8 and 6.1.1.4'
Cl Cl 0.1484 0.1585 'International Tables Vol C Tables 4.2.6.8 and 6.1.1.4'
Ti Ti 0.2776 0.4457 'International Tables Vol C Tables 4.2.6.8 and 6.1.1.4'

loop_
_geom_angle_atom_site_label_1
_geom_angle_atom_site_label_2
_geom_angle_atom_site_label_3
_geom_angle
O1 C1 C6 116.3(2)
O1 C1 C2 125.3(2)
C6 C1 C2 118.4(2)
C3 C2 C1 117.2(2)
C3 C2 C7 122.1(2)
C1 C2 C7 120.7(2)
C4 C3 C2 124.7(2)
C4 C3 H3 117.7
C2 C3 H3 117.7
C3 C4 C5 117.2(2)
C3 C4 C11 122.8(2)
C5 C4 C11 120.0(2)
C6 C5 C4 119.4(2)
C6 C5 H5 120.3
C4 C5 H5 120.3
C5 C6 C1 123.0(2)
C5 C6 N1 124.3(2)
C1 C6 N1 112.7(2)
C9 C7 C2 109.7(3)
C9 C7 C8 109.9(3)
C2 C7 C8 110.0(3)
C9 C7 C10 107.7(3)
C2 C7 C10 112.3(3)
C8 C7 C10 107.3(3)
C7 C8 H8A 109.5
C7 C8 H8B 109.5
H8A C8 H8B 109.5
C7 C8 H8C 109.5
H8A C8 H8C 109.5
H8B C8 H8C 109.5
C7 C9 H9A 109.5
C7 C9 H9B 109.5
H9A C9 H9B 109.5
C7 C9 H9C 109.5
H9A C9 H9C 109.5
H9B C9 H9C 109.5
C7 C10 H10A 109.5
C7 C10 H10B 109.5
H10A C10 H10B 109.5
C7 C10 H10C 109.5
H10A C10 H10C 109.5
H10B C10 H10C 109.5
C12 C11 C13 108.2(3)
C12 C11 C14 110.1(3)
C13 C11 C14 105.7(3)
C12 C11 C4 112.8(3)
C13 C11 C4 110.8(3)
C14 C11 C4 108.9(3)
C11 C12 H12A 109.5
C11 C12 H12B 109.5
H12A C12 H12B 109.5
C11 C12 H12C 109.5
H12A C12 H12C 109.5
H12B C12 H12C 109.5
C11 C13 H13A 109.5
C11 C13 H13B 109.5
H13A C13 H13B 109.5
C11 C13 H13C 109.5
H13A C13 H13C 109.5
H13B C13 H13C 109.5
C11 C14 H14A 109.5
C11 C14 H14B 109.5
H14A C14 H14B 109.5
C11 C14 H14C 109.5
H14A C14 H14C 109.5
H14B C14 H14C 109.5
N2 C15 N1 97.82(17)
N2 C15 C32 125.3(2)
N1 C15 C32 124.7(2)
N2 C15 Ti1 78.76(13)
N1 C15 Ti1 77.85(13)
C32 C15 Ti1 137.13(17)
N1 C16 C17 102.99(18)
N1 C16 H16A 111.2
C17 C16 H16A 111.2
N1 C16 H16B 111.2
C17 C16 H16B 111.2
H16A C16 H16B 109.1
N2 C17 C16 102.19(18)
N2 C17 H17A 111.3
C16 C17 H17A 111.3
N2 C17 H17B 111.3
C16 C17 H17B 111.3
H17A C17 H17B 109.2
O2 C18 C23 116.8(2)
O2 C18 C19 124.2(2)
C23 C18 C19 119.0(2)
C20 C19 C18 116.5(2)
C20 C19 C24 122.1(2)
C18 C19 C24 121.2(2)
C21 C20 C19 124.5(2)
C21 C20 H20 117.7
C19 C20 H20 117.7
C22 C21 C20 117.5(2)
C22 C21 C28 120.6(3)
C20 C21 C28 121.9(2)
C23 C22 C21 119.5(2)
C23 C22 H22 120.2
C21 C22 H22 120.2
C22 C23 C18 122.8(2)
C22 C23 N2 124.1(2)
C18 C23 N2 113.0(2)
C26 C24 C19 108.0(2)
C26 C24 C27 109.7(3)
C19 C24 C27 111.7(2)
C26 C24 C25 107.4(2)
C19 C24 C25 112.3(2)
C27 C24 C25 107.5(3)
C24 C25 H25A 109.5
C24 C25 H25B 109.5
H25A C25 H25B 109.5
C24 C25 H25C 109.5
H25A C25 H25C 109.5
H25B C25 H25C 109.5
C24 C26 H26A 109.5
C24 C26 H26B 109.5
H26A C26 H26B 109.5
C24 C26 H26C 109.5
H26A C26 H26C 109.5
H26B C26 H26C 109.5
C24 C27 H27A 109.5
C24 C27 H27B 109.5
H27A C27 H27B 109.5
C24 C27 H27C 109.5
H27A C27 H27C 109.5
H27B C27 H27C 109.5
C31 C28 C30B 114.3(9)
C31 C28 C29B 93.8(7)
C30B C28 C29B 110.1(8)
C31 C28 C29 118.4(5)
C30B C28 C29 74.5(7)
C31 C28 C21 116.7(5)
C30B C28 C21 112.5(5)
C29B C28 C21 107.4(5)
C29 C28 C21 113.3(4)
C31 C28 C30 102.6(8)
C29B C28 C30 133.7(7)
C29 C28 C30 98.7(6)
C21 C28 C30 103.2(3)
C30B C28 C31B 108.7(11)
C29B C28 C31B 111.2(9)
C29 C28 C31B 134.7(6)
C21 C28 C31B 106.9(6)
C30 C28 C31B 91.6(10)
C28 C29 H29A 109.5
C28 C29 H29B 109.5
C28 C29 H29C 109.5
C28 C30 H30A 109.5
C28 C30 H30B 109.5
C28 C30 H30C 109.5
C28 C31 H31A 109.5
C28 C31 H31B 109.5
C28 C31 H31C 109.5
C28 C29B H29D 109.5
C28 C29B H29E 109.5
H29D C29B H29E 109.5
C28 C29B H29F 109.5
H29D C29B H29F 109.5
H29E C29B H29F 109.5
C28 C30B H30D 109.5
C28 C30B H30E 109.5
H30D C30B H30E 109.5
C28 C30B H30F 109.5
H30D C30B H30F 109.5
H30E C30B H30F 109.5
C28 C31B H31D 109.5
C28 C31B H31E 109.5
H31D C31B H31E 109.5
C28 C31B H31F 109.5
H31D C31B H31F 109.5
H31E C31B H31F 109.5
C15 C32 C33 116.4(2)
C15 C32 H32A 108.2
C33 C32 H32A 108.2
C15 C32 H32B 108.2
C33 C32 H32B 108.2
H32A C32 H32B 107.3
C34 C33 C38 118.0(3)
C34 C33 C32 121.7(3)
C38 C33 C32 120.2(3)
C33 C34 C35 120.4(3)
C33 C34 H34 119.8
C35 C34 H34 119.8
C36 C35 C34 120.6(4)
C36 C35 H35 119.7
C34 C35 H35 119.7
C35 C36 C37 119.7(3)
C35 C36 H36 120.2
C37 C36 H36 120.2
C38 C37 C36 120.0(4)
C38 C37 H37 120.0
C36 C37 H37 120.0
C37 C38 C33 121.3(3)
C37 C38 H38 119.4
C33 C38 H38 119.4
O3 C39 C40 105.0(2)
O3 C39 H39A 110.7
C40 C39 H39A 110.7
O3 C39 H39B 110.7
C40 C39 H39B 110.7
H39A C39 H39B 108.8
C39 C40 C41 101.9(2)
C39 C40 H40A 111.4
C41 C40 H40A 111.4
C39 C40 H40B 111.4
C41 C40 H40B 111.4
H40A C40 H40B 109.2
C42 C41 C40 102.7(3)
C42 C41 H41A 111.2
C40 C41 H41A 111.2
C42 C41 H41B 111.2
C40 C41 H41B 111.2
H41A C41 H41B 109.1
O3 C42 C41 105.6(2)
O3 C42 H42A 110.6
C41 C42 H42A 110.6
O3 C42 H42B 110.6
C41 C42 H42B 110.6
H42A C42 H42B 108.8
C6 N1 C15 116.63(18)
C6 N1 C16 121.32(19)
C15 N1 C16 110.91(18)
C6 N1 Ti1 112.07(14)
C15 N1 Ti1 62.76(12)
C16 N1 Ti1 119.30(15)
C23 N2 C15 116.45(18)
C23 N2 C17 121.69(19)
C15 N2 C17 111.44(18)
C23 N2 Ti1 111.14(15)
C15 N2 Ti1 62.31(11)
C17 N2 Ti1 119.62(14)
C1 O1 Ti1 123.36(15)
C18 O2 Ti1 123.47(15)
C39 O3 C42 109.4(2)
C39 O3 Ti1 121.82(15)
C42 O3 Ti1 119.64(15)
O2 Ti1 O1 123.87(8)
O2 Ti1 C15 89.22(8)
O1 Ti1 C15 88.71(8)
O2 Ti1 O3 78.97(7)
O1 Ti1 O3 79.38(7)
C15 Ti1 O3 154.26(8)
O2 Ti1 N1 127.62(7)
O1 Ti1 N1 75.19(7)
C15 Ti1 N1 39.39(8)
O3 Ti1 N1 150.77(7)
O2 Ti1 N2 75.46(7)
O1 Ti1 N2 126.75(7)
C15 Ti1 N2 38.94(8)
O3 Ti1 N2 150.97(7)
N1 Ti1 N2 58.16(7)
O2 Ti1 Cl1 112.81(6)
O1 Ti1 Cl1 117.18(6)
C15 Ti1 Cl1 118.25(7)
O3 Ti1 Cl1 87.46(5)
N1 Ti1 Cl1 91.46(5)
N2 Ti1 Cl1 89.93(5)

loop_
_geom_bond_atom_site_label_1
_geom_bond_atom_site_label_2
_geom_bond_distance
C1 O1 1.351(3)
C1 C6 1.398(3)
C1 C2 1.406(3)
C2 C3 1.397(4)
C2 C7 1.534(4)
C3 C4 1.388(4)
C3 H3 0.9500
C4 C5 1.396(4)
C4 C11 1.541(4)
C5 C6 1.386(3)
C5 H5 0.9500
C6 N1 1.428(3)
C7 C9 1.533(5)
C7 C8 1.537(5)
C7 C10 1.540(5)
C8 H8A 0.9800
C8 H8B 0.9800
C8 H8C 0.9800
C9 H9A 0.9800
C9 H9B 0.9800
C9 H9C 0.9800
C10 H10A 0.9800
C10 H10B 0.9800
C10 H10C 0.9800
C11 C12 1.493(5)
C11 C13 1.514(6)
C11 C14 1.535(6)
C12 H12A 0.9800
C12 H12B 0.9800
C12 H12C 0.9800
C13 H13A 0.9800
C13 H13B 0.9800
C13 H13C 0.9800
C14 H14A 0.9800
C14 H14B 0.9800
C14 H14C 0.9800
C15 N2 1.438(3)
C15 N1 1.446(3)
C15 C32 1.502(3)
C15 Ti1 2.026(2)
C16 N1 1.484(3)
C16 C17 1.526(3)
C16 H16A 0.9900
C16 H16B 0.9900
C17 N2 1.484(3)
C17 H17A 0.9900
C17 H17B 0.9900
C18 O2 1.348(3)
C18 C23 1.397(4)
C18 C19 1.407(3)
C19 C20 1.407(4)
C19 C24 1.531(4)
C20 C21 1.393(4)
C20 H20 0.9500
C21 C22 1.389(4)
C21 C28 1.534(4)
C22 C23 1.386(4)
C22 H22 0.9500
C23 N2 1.426(3)
C24 C26 1.530(4)
C24 C27 1.533(5)
C24 C25 1.538(4)
C25 H25A 0.9800
C25 H25B 0.9800
C25 H25C 0.9800
C26 H26A 0.9800
C26 H26B 0.9800
C26 H26C 0.9800
C27 H27A 0.9800
C27 H27B 0.9800
C27 H27C 0.9800
C28 C31 1.441(13)
C28 C30B 1.50(2)
C28 C29B 1.499(16)
C28 C29 1.510(9)
C28 C30 1.612(13)
C28 C31B 1.614(19)
C29 H29A 0.9800
C29 H29B 0.9800
C29 H29C 0.9800
C30 H30A 0.9800
C30 H30B 0.9800
C30 H30C 0.9800
C31 H31A 0.9800
C31 H31B 0.9800
C31 H31C 0.9800
C29B H29D 0.9800
C29B H29E 0.9800
C29B H29F 0.9800
C30B H30D 0.9800
C30B H30E 0.9800
C30B H30F 0.9800
C31B H31D 0.9800
C31B H31E 0.9800
C31B H31F 0.9800
C32 C33 1.517(4)
C32 H32A 0.9900
C32 H32B 0.9900
C33 C34 1.382(4)
C33 C38 1.388(4)
C34 C35 1.401(5)
C34 H34 0.9500
C35 C36 1.353(6)
C35 H35 0.9500
C36 C37 1.386(6)
C36 H36 0.9500
C37 C38 1.378(5)
C37 H37 0.9500
C38 H38 0.9500
C39 O3 1.448(3)
C39 C40 1.513(4)
C39 H39A 0.9900
C39 H39B 0.9900
C40 C41 1.519(5)
C40 H40A 0.9900
C40 H40B 0.9900
C41 C42 1.503(4)
C41 H41A 0.9900
C41 H41B 0.9900
C42 O3 1.461(3)
C42 H42A 0.9900
C42 H42B 0.9900
N1 Ti1 2.228(2)
N2 Ti1 2.244(2)
O1 Ti1 1.9446(18)
O2 Ti1 1.9290(17)
O3 Ti1 2.1832(17)
Cl1 Ti1 2.3519(7)

loop_
_geom_torsion_atom_site_label_1
_geom_torsion_atom_site_label_2
_geom_torsion_atom_site_label_3
_geom_torsion_atom_site_label_4
_geom_torsion
O1 C1 C2 C3 176.5(2)
C6 C1 C2 C3 -3.0(4)
O1 C1 C2 C7 -2.0(4)
C6 C1 C2 C7 178.5(3)
C1 C2 C3 C4 0.2(4)
C7 C2 C3 C4 178.7(3)
C2 C3 C4 C5 1.7(4)
C2 C3 C4 C11 179.5(3)
C3 C4 C5 C6 -0.8(4)
C11 C4 C5 C6 -178.7(2)
C4 C5 C6 C1 -2.1(4)
C4 C5 C6 N1 175.8(2)
O1 C1 C6 C5 -175.5(2)
C2 C1 C6 C5 4.0(4)
O1 C1 C6 N1 6.4(3)
C2 C1 C6 N1 -174.1(2)
C3 C2 C7 C9 -115.2(3)
C1 C2 C7 C9 63.2(4)
C3 C2 C7 C8 123.8(3)
C1 C2 C7 C8 -57.7(4)
C3 C2 C7 C10 4.5(5)
C1 C2 C7 C10 -177.1(3)
C3 C4 C11 C12 11.7(4)
C5 C4 C11 C12 -170.5(3)
C3 C4 C11 C13 133.3(3)
C5 C4 C11 C13 -49.0(4)
C3 C4 C11 C14 -110.9(4)
C5 C4 C11 C14 66.9(4)
N1 C16 C17 N2 -0.8(2)
O2 C18 C19 C20 -178.7(2)
C23 C18 C19 C20 -1.1(4)
O2 C18 C19 C24 -3.5(4)
C23 C18 C19 C24 174.1(2)
C18 C19 C20 C21 1.7(4)
C24 C19 C20 C21 -173.4(3)
C19 C20 C21 C22 -0.3(4)
C19 C20 C21 C28 179.3(3)
C20 C21 C22 C23 -1.9(4)
C28 C21 C22 C23 178.6(3)
C21 C22 C23 C18 2.5(4)
C21 C22 C23 N2 -176.7(2)
O2 C18 C23 C22 176.8(2)
C19 C18 C23 C22 -1.0(4)
O2 C18 C23 N2 -3.9(3)
C19 C18 C23 N2 178.3(2)
C20 C19 C24 C26 112.4(3)
C18 C19 C24 C26 -62.5(3)
C20 C19 C24 C27 -126.8(3)
C18 C19 C24 C27 58.3(3)
C20 C19 C24 C25 -5.9(4)
C18 C19 C24 C25 179.2(3)
C22 C21 C28 C31 -170.0(7)
C20 C21 C28 C31 10.4(8)
C22 C21 C28 C30B 54.9(7)
C20 C21 C28 C30B -124.6(7)
C22 C21 C28 C29B -66.4(7)
C20 C21 C28 C29B 114.0(7)
C22 C21 C28 C29 -27.3(6)
C20 C21 C28 C29 153.2(6)
C22 C21 C28 C30 78.4(5)
C20 C21 C28 C30 -101.2(5)
C22 C21 C28 C31B 174.2(10)
C20 C21 C28 C31B -5.4(10)
N2 C15 C32 C33 -69.7(3)
N1 C15 C32 C33 64.2(3)
Ti1 C15 C32 C33 175.95(19)
C15 C32 C33 C34 83.2(3)
C15 C32 C33 C38 -98.7(3)
C38 C33 C34 C35 1.3(4)
C32 C33 C34 C35 179.5(3)
C33 C34 C35 C36 -0.9(5)
C34 C35 C36 C37 -0.5(6)
C35 C36 C37 C38 1.4(6)
C36 C37 C38 C33 -0.9(6)
C34 C33 C38 C37 -0.5(5)
C32 C33 C38 C37 -178.6(3)
O3 C39 C40 C41 -34.2(3)
C39 C40 C41 C42 38.8(4)
C40 C41 C42 O3 -29.5(3)
C5 C6 N1 C15 -114.3(3)
C1 C6 N1 C15 63.8(3)
C5 C6 N1 C16 26.2(3)
C1 C6 N1 C16 -155.6(2)
C5 C6 N1 Ti1 176.12(19)
C1 C6 N1 Ti1 -5.8(2)
N2 C15 N1 C6 -179.05(18)
C32 C15 N1 C6 37.3(3)
Ti1 C15 N1 C6 -102.40(18)
N2 C15 N1 C16 36.5(2)
C32 C15 N1 C16 -107.2(2)
Ti1 C15 N1 C16 113.12(17)
N2 C15 N1 Ti1 -76.65(13)
C32 C15 N1 Ti1 139.7(2)
C17 C16 N1 C6 -165.6(2)
C17 C16 N1 C15 -23.0(2)
C17 C16 N1 Ti1 46.6(2)
C22 C23 N2 C15 114.5(3)
C18 C23 N2 C15 -64.8(3)
C22 C23 N2 C17 -27.4(3)
C18 C23 N2 C17 153.3(2)
C22 C23 N2 Ti1 -176.8(2)
C18 C23 N2 Ti1 3.9(2)
N1 C15 N2 C23 177.06(19)
C32 C15 N2 C23 -39.6(3)
Ti1 C15 N2 C23 101.17(19)
N1 C15 N2 C17 -37.3(2)
C32 C15 N2 C17 106.0(3)
Ti1 C15 N2 C17 -113.17(16)
N1 C15 N2 Ti1 75.88(13)
C32 C15 N2 Ti1 -140.8(2)
C16 C17 N2 C23 168.2(2)
C16 C17 N2 C15 24.6(2)
C16 C17 N2 Ti1 -44.8(2)
C6 C1 O1 Ti1 -4.0(3)
C2 C1 O1 Ti1 176.50(19)
C23 C18 O2 Ti1 2.0(3)
C19 C18 O2 Ti1 179.58(18)
C40 C39 O3 C42 16.5(3)
C40 C39 O3 Ti1 163.2(2)
C41 C42 O3 C39 8.3(3)
C41 C42 O3 Ti1 -139.2(2)
C18 O2 Ti1 O1 125.04(18)
C18 O2 Ti1 C15 37.12(19)
C18 O2 Ti1 O3 -165.88(19)
C18 O2 Ti1 N1 27.6(2)
C18 O2 Ti1 N2 0.26(17)
C18 O2 Ti1 Cl1 -83.40(18)
C1 O1 Ti1 O2 -125.22(17)
C1 O1 Ti1 C15 -37.03(18)
C1 O1 Ti1 O3 165.90(18)
C1 O1 Ti1 N1 0.44(17)
C1 O1 Ti1 N2 -28.1(2)
C1 O1 Ti1 Cl1 84.35(18)
N2 C15 Ti1 O2 -67.51(12)
N1 C15 Ti1 O2 -168.15(12)
C32 C15 Ti1 O2 63.2(3)
N2 C15 Ti1 O1 168.59(12)
N1 C15 Ti1 O1 67.95(12)
C32 C15 Ti1 O1 -60.7(3)
N2 C15 Ti1 O3 -129.54(18)
N1 C15 Ti1 O3 129.82(18)
C32 C15 Ti1 O3 1.1(4)
N2 C15 Ti1 N1 100.64(16)
C32 C15 Ti1 N1 -128.7(3)
N1 C15 Ti1 N2 -100.64(16)
C32 C15 Ti1 N2 130.7(3)
N2 C15 Ti1 Cl1 48.15(13)
N1 C15 Ti1 Cl1 -52.49(13)
C32 C15 Ti1 Cl1 178.8(2)
C39 O3 Ti1 O2 163.18(19)
C42 O3 Ti1 O2 -53.5(2)
C39 O3 Ti1 O1 -68.92(19)
C42 O3 Ti1 O1 74.4(2)
C39 O3 Ti1 C15 -132.7(2)
C42 O3 Ti1 C15 10.7(3)
C39 O3 Ti1 N1 -39.1(3)
C42 O3 Ti1 N1 104.2(2)
C39 O3 Ti1 N2 134.63(19)
C42 O3 Ti1 N2 -82.0(2)
C39 O3 Ti1 Cl1 49.35(18)
C42 O3 Ti1 Cl1 -167.29(19)
C6 N1 Ti1 O2 124.61(15)
C15 N1 Ti1 O2 15.03(16)
C16 N1 Ti1 O2 -84.84(18)
C6 N1 Ti1 O1 3.01(14)
C15 N1 Ti1 O1 -106.58(13)
C16 N1 Ti1 O1 153.55(17)
C6 N1 Ti1 C15 109.58(19)
C16 N1 Ti1 C15 -99.9(2)
C6 N1 Ti1 O3 -27.3(2)
C15 N1 Ti1 O3 -136.93(16)
C16 N1 Ti1 O3 123.20(18)
C6 N1 Ti1 N2 156.22(17)
C15 N1 Ti1 N2 46.64(12)
C16 N1 Ti1 N2 -53.23(16)
C6 N1 Ti1 Cl1 -114.76(14)
C15 N1 Ti1 Cl1 135.65(12)
C16 N1 Ti1 Cl1 35.78(16)
C23 N2 Ti1 O2 -2.29(15)
C15 N2 Ti1 O2 107.37(13)
C17 N2 Ti1 O2 -152.47(18)
C23 N2 Ti1 O1 -123.96(15)
C15 N2 Ti1 O1 -14.30(15)
C17 N2 Ti1 O1 85.87(18)
C23 N2 Ti1 C15 -109.7(2)
C17 N2 Ti1 C15 100.2(2)
C23 N2 Ti1 O3 26.7(2)
C15 N2 Ti1 O3 136.35(16)
C17 N2 Ti1 O3 -123.48(18)
C23 N2 Ti1 N1 -156.89(17)
C15 N2 Ti1 N1 -47.23(12)
C17 N2 Ti1 N1 52.93(16)
C23 N2 Ti1 Cl1 111.34(15)
C15 N2 Ti1 Cl1 -139.00(12)
C17 N2 Ti1 Cl1 -38.83(16)
